data_7051840
loop_
_publ_author_name
'Delval, Franck'
'Spyratou, Alexandra'
'Verdan, Simon'
'Bernardinelli, Gerald'
'Williams, Alan F.'

_publ_section_title
;
 The clash of the synthons: crystal structures of
 benzimidazole--alcohol--carboxylic acids
;
_journal_issue 8
_journal_name_full 'New Journal of Chemistry'
_journal_page_first 1394
_journal_paper_doi 10.1039/b717018a
_journal_volume 32
_journal_year 2008
_chemical_absolute_configuration rmad
_chemical_formula_moiety 'C16 H16 N4 O2, 2(H2 O), 2(Cl)'
_chemical_formula_sum 'C16 H20 Cl2 N4 O4'
_chemical_formula_weight 403.3
_space_group_IT_number 5
_symmetry_cell_setting monoclinic
_symmetry_space_group_name_Hall 'C 2y'
_symmetry_space_group_name_H-M 'C 1 2 1'
_audit_conform_dict_name cif_core.dic
_audit_conform_dict_version 2.0.1
_audit_creation_date 2007-03-15
_audit_creation_method from_xtal_archive_file_using_CIFIO
_audit_update_record 2007-09-19
_cell_angle_alpha 90.00000
_cell_angle_beta 104.607(15)
_cell_angle_gamma 90.00000
_cell_formula_units_Z 2
_cell_length_a 13.1840(16)
_cell_length_b 7.5135(7)
_cell_length_c 9.5583(12)
_cell_measurement_reflns_used 5447
_cell_measurement_temperature 180
_cell_measurement_theta_max 30.3
_cell_measurement_theta_min 3.2
_cell_volume 916.22(19)
_computing_cell_refinement 'CELL (Stoe & Cie, 1999)'
_computing_data_collection 'EXPOSE (Stoe & Cie, 1999)'
_computing_data_reduction 'XRED (Stoe & Cie, 1999)'
_computing_molecular_graphics xtal_gx3
_computing_publication_material xtal_CIFIO
_computing_structure_refinement xtal_CRYLSQ
_computing_structure_solution SIR97
_diffrn_detector_area_resol_mean 6
_diffrn_measured_fraction_theta_full 1.0
_diffrn_measured_fraction_theta_max 1.0
_diffrn_measurement_device_type 'Stoe Ipds'
_diffrn_measurement_method \f
_diffrn_radiation_type MoK\a
_diffrn_radiation_wavelength .71073
_diffrn_reflns_av_R_equivalents .065
_diffrn_reflns_limit_h_max 18
_diffrn_reflns_limit_h_min -18
_diffrn_reflns_limit_k_max 10
_diffrn_reflns_limit_k_min -10
_diffrn_reflns_limit_l_max 13
_diffrn_reflns_limit_l_min -13
_diffrn_reflns_number 8657
_diffrn_reflns_theta_full 30.36
_diffrn_reflns_theta_max 30.36
_diffrn_standards_decay_% 0
_exptl_absorpt_coefficient_mu 0.385
_exptl_absorpt_correction_T_max .9788
_exptl_absorpt_correction_T_min .9308
_exptl_absorpt_correction_type numerical
_exptl_absorpt_process_details 'XRED; Stoe & Cie, 1999'
_exptl_crystal_colour colourless
_exptl_crystal_density_diffrn 1.462
_exptl_crystal_density_meas ?
_exptl_crystal_description prism
_exptl_crystal_F_000 420
_exptl_crystal_size_max .24
_exptl_crystal_size_mid .16
_exptl_crystal_size_min .055
_refine_diff_density_max .531
_refine_diff_density_min -1.004
_refine_ls_abs_structure_details Flack_xabs_refined
_refine_ls_abs_structure_Flack -.02(10)
_refine_ls_extinction_method none
_refine_ls_goodness_of_fit_ref 1.35(3)
_refine_ls_hydrogen_treatment mixed
_refine_ls_number_parameters 133
_refine_ls_number_reflns 1753
_refine_ls_R_factor_gt .039
_refine_ls_shift/su_max .004
_refine_ls_structure_factor_coef F
_refine_ls_weighting_details \w=1/[\s^2^(Fo)+0.0005(Fo^2^)]
_refine_ls_weighting_scheme calc
_refine_ls_wR_factor_ref .038
_reflns_Friedel_coverage .933
_reflns_number_gt 1753
_reflns_number_total 2759
_reflns_threshold_expression 'refl observed if Fo > 3.99 \s(Fo)'
_cod_data_source_file b717018a.txt
_cod_data_source_block verdan1
_cod_depositor_comments
;
The following automatic conversions were performed:

'_exptl_crystal_density_meas' value 'not_measured' was changed to '?'
- the value is perceived as not measured.

Automatic conversion script
Id: cif_fix_values 3008 2015-01-20 13:52:24Z robertas 
;
_cod_original_cell_volume 916.2(2)
_cod_original_sg_symbol_H-M 'C 2'
_cod_database_code 7051840

loop_
_symmetry_equiv_pos_as_xyz
+x,+y,+z
-x,+y,-z
1/2+x,1/2+y,+z
1/2-x,1/2+y,-z

loop_
_atom_site_label
_atom_site_fract_x
_atom_site_fract_y
_atom_site_fract_z
_atom_site_U_iso_or_equiv
_atom_site_occupancy
_atom_site_adp_type
O1 .4006(3) .12300 .5168(3) .0275(14) 1.00000 Uani
N1 .4037(3) .4064(5) .2119(4) .0213(16) 1.00000 Uani
N2 .4049(3) .1177(5) .2299(4) .0209(16) 1.00000 Uani
C1 .3812(4) .3396(7) .0705(4) .0217(19) 1.00000 Uani
C2 .3594(4) .4246(7) -.0645(5) .027(3) 1.00000 Uani
C3 .3378(4) .3122(7) -.1849(4) .027(3) 1.00000 Uani
C4 .3395(4) .1271(8) -.1712(5) .030(3) 1.00000 Uani
C5 .3608(4) .0441(6) -.0383(4) .025(3) 1.00000 Uani
C6 .3819(4) .1555(6) .0825(4) .0199(18) 1.00000 Uani
C7 .4173(4) .2681(7) .3028(4) .0205(17) 1.00000 Uani
C8 .4403(3) .2769(6) .4667(4) .0213(17) 1.00000 Uani
Cl .66542(8) .7036(3) .41498(11) .0313(5) 1.00000 Uani
O1w .4262(3) -.2421(5) .3147(3) .0264(14) 1.00000 Uani
H01 .403(5) .515(4) .238(6) .05000 1.00000 Uiso
H02 .406(4) .011(4) .262(5) .05000 1.00000 Uiso
H101 .3362(16) .124(5) .494(6) .05000 1.00000 Uiso
H11w .4931(16) -.245(8) .344(4) .05000 1.00000 Uiso
H12w .401(3) -.241(8) .388(3) .05000 1.00000 Uiso
H2 .36001 .55456 -.07413 .05000 1.00000 Uiso
H3 .32027 .36411 -.28260 .05000 1.00000 Uiso
H4 .32479 .05376 -.25858 .05000 1.00000 Uiso
H5 .36181 -.08613 -.02954 .05000 1.00000 Uiso
H8 .40862 .38474 .49496 .05000 1.00000 Uiso

loop_
_atom_site_aniso_label
_atom_site_aniso_U_11
_atom_site_aniso_U_22
_atom_site_aniso_U_33
_atom_site_aniso_U_12
_atom_site_aniso_U_13
_atom_site_aniso_U_23
O1 .0258(16) .0380(18) .0197(14) -.0067(14) .0077(12) .0051(12)
N1 .0260(19) .0196(18) .0192(16) .0022(17) .0071(14) .0007(14)
N2 .0290(19) .0183(18) .0172(15) .0011(15) .0092(13) .0008(13)
C1 .020(3) .027(3) .0190(19) .0013(17) .0063(16) .0039(15)
C2 .028(3) .029(3) .025(3) .0008(19) .0101(19) .0091(17)
C3 .026(3) .040(3) .0160(18) -.001(2) .0061(16) .0039(17)
C4 .032(3) .044(3) .0168(19) -.005(3) .0101(17) -.0056(17)
C5 .024(3) .031(3) .0205(19) -.0040(18) .0076(17) -.0042(16)
C6 .0190(19) .026(3) .0159(17) -.0002(16) .0061(14) .0008(14)
C7 .0210(19) .024(3) .0183(16) .0030(18) .0087(14) .0013(16)
C8 .028(2) .021(2) .0176(16) .0046(18) .0105(15) .0024(16)
Cl .0286(5) .0286(6) .0384(5) .0014(6) .0118(4) -.0031(5)
O1w .0275(16) .0264(17) .0257(14) .0011(15) .0071(12) .0024(12)

loop_
_atom_type_symbol
_atom_type_scat_source
_atom_type_scat_dispersion_real
_atom_type_scat_dispersion_imag
C Int._Tables_Vol_IV_Tables_2.2B_and_2.3.1 .002 .002
H Int._Tables_Vol_IV_Tables_2.2B_and_2.3.1 0 0
N Int._Tables_Vol_IV_Tables_2.2B_and_2.3.1 .004 .003
O Int._Tables_Vol_IV_Tables_2.2B_and_2.3.1 .008 .006
Cl Int._Tables_Vol_IV_Tables_2.2B_and_2.3.1 .132 .159

loop_
_geom_angle_atom_site_label_1
_geom_angle_atom_site_label_2
_geom_angle_atom_site_label_3
_geom_angle_site_symmetry_1
_geom_angle_site_symmetry_2
_geom_angle_site_symmetry_3
_geom_angle
C8 O1 H101 . . . 110(3)
C1 N1 C7 . . . 108.0(4)
C1 N1 H01 . . . 127(4)
C7 N1 H01 . . . 124(4)
C6 N2 C7 . . . 109.0(4)
C6 N2 H02 . . . 122(3)
C7 N2 H02 . . . 129(4)
N1 C1 C2 . . . 131.9(5)
N1 C1 C6 . . . 106.4(4)
C2 C1 C6 . . . 121.7(4)
C1 C2 C3 . . . 115.7(5)
C2 C3 C4 . . . 122.0(4)
C3 C4 C5 . . . 122.0(4)
C4 C5 C6 . . . 116.3(5)
N2 C6 C1 . . . 106.4(4)
N2 C6 C5 . . . 131.4(4)
C1 C6 C5 . . . 122.2(4)
N1 C7 N2 . . . 110.1(4)
N1 C7 C8 . . . 126.6(4)
N2 C7 C8 . . . 123.3(4)
O1 C8 C7 . . . 108.8(4)
O1 C8 C8 . . 2_656 106.8(3)
C7 C8 C8 . . 2_656 110.0(4)
H11w O1w H12w . . . 108(4)

loop_
_geom_bond_atom_site_label_1
_geom_bond_atom_site_label_2
_geom_bond_site_symmetry_1
_geom_bond_site_symmetry_2
_geom_bond_distance
O1 C8 . . 1.402(5)
O1 H101 . . .82(2)
N1 C1 . . 1.401(5)
N1 C7 . . 1.337(6)
N1 H01 . . .85(3)
N2 C6 . . 1.393(5)
N2 C7 . . 1.317(6)
N2 H02 . . .86(3)
C1 C2 . . 1.403(6)
C1 C6 . . 1.387(7)
C2 C3 . . 1.398(6)
C3 C4 . . 1.396(8)
C4 C5 . . 1.380(6)
C5 C6 . . 1.396(6)
C7 C8 . . 1.520(5)
C8 C8 . 2_656 1.543(6)
O1w H11w . . .86(2)
O1w H12w . . .85(4)

loop_
_geom_hbond_atom_site_label_D
_geom_hbond_atom_site_label_H
_geom_hbond_atom_site_label_A
_geom_hbond_site_symmetry_D
_geom_hbond_site_symmetry_H
_geom_hbond_site_symmetry_A
_geom_hbond_distance_DH
_geom_hbond_distance_HA
_geom_hbond_distance_DA
_geom_hbond_angle_DHA
O1 H101 Cl . . 3_445 0.82(2) 2.27(2) 3.068(3) 165(3)
N1 H01 O1w . . 1_565 0.85(3) 1.96(3) 2.808(5) 170(5)
N2 H02 O1w . . . 0.86(3) 1.97(3) 2.815(5) 170(5)
O1w H11w Cl . . 1_545 0.86(2) 2.23(2) 3.084(3) 172(5)
O1w H12w Cl . . 2_646 0.85(3) 2.31(3) 3.142(3) 169(5)

loop_
_geom_torsion_atom_site_label_1
_geom_torsion_atom_site_label_2
_geom_torsion_atom_site_label_3
_geom_torsion_atom_site_label_4
_geom_torsion_site_symmetry_1
_geom_torsion_site_symmetry_2
_geom_torsion_site_symmetry_3
_geom_torsion_site_symmetry_4
_geom_torsion
H101 O1 C8 C7 . . . . -69(4)
H101 O1 C8 C8 . . . 2_656 172(4)
C7 N1 C1 C2 . . . . 179.2(5)
C7 N1 C1 C6 . . . . .2(5)
H01 N1 C1 C2 . . . . 5(5)
H01 N1 C1 C6 . . . . -174(5)
C1 N1 C7 N2 . . . . -.2(5)
C1 N1 C7 C8 . . . . -178.3(4)
H01 N1 C7 N2 . . . . 174(5)
H01 N1 C7 C8 . . . . -4(5)
C7 N2 C6 C1 . . . . .1(5)
C7 N2 C6 C5 . . . . -179.0(5)
H02 N2 C6 C1 . . . . 177(5)
H02 N2 C6 C5 . . . . -2(5)
C6 N2 C7 N1 . . . . .0(5)
C6 N2 C7 C8 . . . . 178.2(4)
H02 N2 C7 N1 . . . . -176(5)
H02 N2 C7 C8 . . . . 2(5)
N1 C1 C2 C3 . . . . -178.4(5)
C6 C1 C2 C3 . . . . .4(7)
N1 C1 C6 N2 . . . . -.2(5)
N1 C1 C6 C5 . . . . 179.0(4)
C2 C1 C6 N2 . . . . -179.3(5)
C2 C1 C6 C5 . . . . -.1(7)
C1 C2 C3 C4 . . . . -1.0(7)
C2 C3 C4 C5 . . . . 1.2(8)
C3 C4 C5 C6 . . . . -.8(7)
C4 C5 C6 N2 . . . . 179.3(5)
C4 C5 C6 C1 . . . . .2(7)
N1 C7 C8 O1 . . . . 151.8(4)
N1 C7 C8 C8 . . . 2_656 -91.5(5)
N2 C7 C8 O1 . . . . -26.0(6)
N2 C7 C8 C8 . . . 2_656 90.6(5)
